data_7105343
loop_
_publ_author_name
'Kickbusch, Rainer'
'Lentz, Dieter'

_publ_section_title
;
 Synthesis and reactions of
 hydroxobis(eta5-pentamethylcyclopenta-dienyl)(trifluoroethenyl)titanium(IV).
;
_journal_issue 12
_journal_name_full 'Chemical communications (Cambridge, England)'
_journal_page_first 2118
_journal_page_last 2120
_journal_paper_doi 10.1039/b925655e
_journal_volume 46
_journal_year 2010
_chemical_formula_sum 'C25 H39 F3 O Si Ti'
_chemical_formula_weight 488.55
_chemical_name_common
;
Bis(pentamethylcyclopentadienyl)(trifluorethenyl)(trimethyl-
siloxo)titatnium(IV)
;
_chemical_name_systematic
;
Bis(pentamethylcyclopentadienyl)(trifluorethenyl)(trimethyl-
siloxo)titatnium(IV)
;
_space_group_IT_number 2
_symmetry_cell_setting triclinic
_symmetry_space_group_name_Hall '-P 1'
_symmetry_space_group_name_H-M 'P -1'
_atom_sites_solution_hydrogens geom
_atom_sites_solution_primary direct
_atom_sites_solution_secondary difmap
_audit_creation_method SHELXL-97
_cell_angle_alpha 86.164(6)
_cell_angle_beta 88.270(6)
_cell_angle_gamma 73.370(6)
_cell_formula_units_Z 2
_cell_length_a 8.996(2)
_cell_length_b 9.886(3)
_cell_length_c 14.979(4)
_cell_measurement_reflns_used 914
_cell_measurement_temperature 173(2)
_cell_measurement_theta_max 30.3
_cell_measurement_theta_min 2.5
_cell_volume 1273.5(6)
_computing_cell_refinement 'SAINT (BRUKER-AXS)'
_computing_data_collection 'SMART (BRUKER-AXS)'
_computing_data_reduction 'SAINT (BRUKER-AXS)'
_computing_structure_refinement 'SHELXL-97 (Sheldrick, 1997)'
_computing_structure_solution 'SHELXS-97 (Sheldrick, 1990)'
_diffrn_ambient_temperature 173(2)
_diffrn_measured_fraction_theta_full 0.961
_diffrn_measured_fraction_theta_max 0.961
_diffrn_measurement_device_type 'BRUKER-AXS SMART CCD'
_diffrn_measurement_method 'omega scan'
_diffrn_radiation_monochromator graphite
_diffrn_radiation_source 'sealed tube'
_diffrn_radiation_type MoK\a
_diffrn_radiation_wavelength 0.71073
_diffrn_reflns_av_R_equivalents 0.0233
_diffrn_reflns_av_sigmaI/netI 0.0394
_diffrn_reflns_limit_h_max 12
_diffrn_reflns_limit_h_min -9
_diffrn_reflns_limit_k_max 14
_diffrn_reflns_limit_k_min -13
_diffrn_reflns_limit_l_max 18
_diffrn_reflns_limit_l_min -21
_diffrn_reflns_number 15049
_diffrn_reflns_theta_full 30.56
_diffrn_reflns_theta_max 30.56
_diffrn_reflns_theta_min 2.15
_exptl_absorpt_coefficient_mu 0.419
_exptl_absorpt_correction_T_max 1.0
_exptl_absorpt_correction_T_min 0.725
_exptl_absorpt_correction_type multi-scan
_exptl_absorpt_process_details 'SADABS (BRUKER-AXS)'
_exptl_crystal_colour orange
_exptl_crystal_density_diffrn 1.274
_exptl_crystal_density_method 'not measured'
_exptl_crystal_description platelett
_exptl_crystal_F_000 520
_exptl_crystal_size_max 0.50
_exptl_crystal_size_mid 0.35
_exptl_crystal_size_min 0.08
_refine_diff_density_max 0.519
_refine_diff_density_min -0.353
_refine_diff_density_rms 0.066
_refine_ls_extinction_method none
_refine_ls_goodness_of_fit_ref 1.056
_refine_ls_hydrogen_treatment constr
_refine_ls_matrix_type full
_refine_ls_number_parameters 293
_refine_ls_number_reflns 7502
_refine_ls_number_restraints 0
_refine_ls_restrained_S_all 1.056
_refine_ls_R_factor_all 0.0623
_refine_ls_R_factor_gt 0.0442
_refine_ls_shift/su_max 0.000
_refine_ls_shift/su_mean 0.000
_refine_ls_structure_factor_coef Fsqd
_refine_ls_weighting_details 'calc w=1/[\s^2^(Fo^2^)+(0.0643P)^2^+0.2857P] where P=(Fo^2^+2Fc^2^)/3'
_refine_ls_weighting_scheme calc
_refine_ls_wR_factor_gt 0.1119
_refine_ls_wR_factor_ref 0.1228
_reflns_number_gt 5826
_reflns_number_total 7502
_reflns_threshold_expression >2sigma(I)
_cod_data_source_file b925655e.txt
_cod_data_source_block rainer2
_cod_original_sg_symbol_H-M P-1
_cod_database_code 7105343

loop_
_symmetry_equiv_pos_as_xyz
'x, y, z'
'-x, -y, -z'

loop_
_atom_site_label
_atom_site_type_symbol
_atom_site_fract_x
_atom_site_fract_y
_atom_site_fract_z
_atom_site_U_iso_or_equiv
_atom_site_adp_type
_atom_site_occupancy
_atom_site_symmetry_multiplicity
_atom_site_calc_flag
_atom_site_refinement_flags
_atom_site_disorder_assembly
_atom_site_disorder_group
Ti1 Ti 0.38029(3) 0.23450(3) 0.246659(18) 0.01942(8) Uani 1 1 d . . .
Si1 Si 0.07717(6) 0.54074(5) 0.28017(4) 0.03127(13) Uani 1 1 d . . .
C1 C 0.5445(2) 0.35849(18) 0.22097(11) 0.0267(3) Uani 1 1 d . . .
C2 C 0.5246(2) 0.4951(2) 0.20518(13) 0.0331(4) Uani 1 1 d . . .
C1A C 0.3253(2) 0.1114(2) 0.38261(12) 0.0341(4) Uani 1 1 d . . .
C2A C 0.4611(2) 0.01584(19) 0.34766(12) 0.0322(4) Uani 1 1 d . . .
C3A C 0.5823(2) 0.0797(2) 0.34795(12) 0.0316(4) Uani 1 1 d . . .
C4A C 0.5235(2) 0.2118(2) 0.38837(12) 0.0325(4) Uani 1 1 d . . .
C5A C 0.3674(2) 0.2281(2) 0.41103(12) 0.0329(4) Uani 1 1 d . . .
C6A C 0.1704(3) 0.0833(3) 0.40171(16) 0.0523(6) Uani 1 1 d . . .
H6A1 H 0.1399 0.1016 0.4641 0.079 Uiso 1 1 calc R . .
H6A2 H 0.1790 -0.0155 0.3915 0.079 Uiso 1 1 calc R . .
H6A3 H 0.0919 0.1457 0.3619 0.079 Uiso 1 1 calc R . .
C7A C 0.4801(3) -0.1392(2) 0.33811(17) 0.0517(6) Uani 1 1 d . . .
H7A1 H 0.5776 -0.1809 0.3062 0.078 Uiso 1 1 calc R . .
H7A2 H 0.3930 -0.1499 0.3043 0.078 Uiso 1 1 calc R . .
H7A3 H 0.4822 -0.1874 0.3976 0.078 Uiso 1 1 calc R . .
C8A C 0.7503(2) 0.0092(3) 0.32677(16) 0.0468(5) Uani 1 1 d . . .
H8A1 H 0.7710 -0.0936 0.3353 0.070 Uiso 1 1 calc R . .
H8A2 H 0.8162 0.0410 0.3667 0.070 Uiso 1 1 calc R . .
H8A3 H 0.7730 0.0344 0.2645 0.070 Uiso 1 1 calc R . .
C9A C 0.6185(3) 0.3032(3) 0.41749(15) 0.0481(5) Uani 1 1 d . . .
H9A1 H 0.5628 0.4029 0.4040 0.072 Uiso 1 1 calc R . .
H9A2 H 0.7184 0.2799 0.3855 0.072 Uiso 1 1 calc R . .
H9A3 H 0.6363 0.2864 0.4820 0.072 Uiso 1 1 calc R . .
C10A C 0.2666(3) 0.3385(3) 0.46680(14) 0.0532(6) Uani 1 1 d . . .
H10A H 0.1624 0.3713 0.4414 0.080 Uiso 1 1 calc R . .
H10B H 0.3106 0.4183 0.4677 0.080 Uiso 1 1 calc R . .
H10C H 0.2606 0.2984 0.5280 0.080 Uiso 1 1 calc R . .
C1B C 0.2213(2) 0.21939(18) 0.12059(11) 0.0265(3) Uani 1 1 d . . .
C2B C 0.3002(2) 0.07801(17) 0.15112(11) 0.0266(3) Uani 1 1 d . . .
C3B C 0.4612(2) 0.05605(18) 0.13182(12) 0.0281(3) Uani 1 1 d . . .
C4B C 0.4804(2) 0.18461(19) 0.09315(11) 0.0279(3) Uani 1 1 d . . .
C5B C 0.3319(2) 0.28475(18) 0.08583(11) 0.0273(3) Uani 1 1 d . . .
C6B C 0.0485(2) 0.2787(2) 0.11873(15) 0.0418(5) Uani 1 1 d . . .
H6B1 H 0.0212 0.3816 0.1075 0.063 Uiso 1 1 calc R . .
H6B2 H 0.0044 0.2559 0.1765 0.063 Uiso 1 1 calc R . .
H6B3 H 0.0068 0.2374 0.0711 0.063 Uiso 1 1 calc R . .
C7B C 0.2167(3) -0.0319(2) 0.17349(15) 0.0416(5) Uani 1 1 d . . .
H7B1 H 0.1514 -0.0068 0.2269 0.062 Uiso 1 1 calc R . .
H7B2 H 0.2927 -0.1244 0.1851 0.062 Uiso 1 1 calc R . .
H7B3 H 0.1515 -0.0363 0.1231 0.062 Uiso 1 1 calc R . .
C8B C 0.5858(3) -0.0820(2) 0.13003(15) 0.0443(5) Uani 1 1 d . . .
H8B1 H 0.6210 -0.0995 0.0682 0.066 Uiso 1 1 calc R . .
H8B2 H 0.5447 -0.1586 0.1545 0.066 Uiso 1 1 calc R . .
H8B3 H 0.6734 -0.0781 0.1662 0.066 Uiso 1 1 calc R . .
C9B C 0.6277(3) 0.2004(3) 0.04950(15) 0.0475(5) Uani 1 1 d . . .
H9B1 H 0.6317 0.1753 -0.0129 0.071 Uiso 1 1 calc R . .
H9B2 H 0.7171 0.1375 0.0815 0.071 Uiso 1 1 calc R . .
H9B3 H 0.6303 0.2986 0.0514 0.071 Uiso 1 1 calc R . .
C10B C 0.2998(3) 0.4290(2) 0.03860(14) 0.0430(5) Uani 1 1 d . . .
H10D H 0.3813 0.4719 0.0527 0.064 Uiso 1 1 calc R . .
H10E H 0.1990 0.4887 0.0585 0.064 Uiso 1 1 calc R . .
H10F H 0.2982 0.4204 -0.0261 0.064 Uiso 1 1 calc R . .
C1C C 0.0088(3) 0.6540(2) 0.17549(17) 0.0503(6) Uani 1 1 d . . .
H1C1 H 0.0968 0.6784 0.1455 0.075 Uiso 1 1 calc R . .
H1C2 H -0.0701 0.7407 0.1909 0.075 Uiso 1 1 calc R . .
H1C3 H -0.0359 0.6019 0.1355 0.075 Uiso 1 1 calc R . .
C2C C -0.0929(2) 0.4906(3) 0.33162(16) 0.0452(5) Uani 1 1 d . . .
H2C1 H -0.1191 0.4219 0.2953 0.068 Uiso 1 1 calc R . .
H2C2 H -0.1819 0.5751 0.3343 0.068 Uiso 1 1 calc R . .
H2C3 H -0.0669 0.4484 0.3923 0.068 Uiso 1 1 calc R . .
C3C C 0.1365(3) 0.6608(2) 0.35530(17) 0.0479(5) Uani 1 1 d . . .
H3C1 H 0.1002 0.6459 0.4165 0.072 Uiso 1 1 calc R . .
H3C2 H 0.0903 0.7595 0.3340 0.072 Uiso 1 1 calc R . .
H3C3 H 0.2498 0.6397 0.3545 0.072 Uiso 1 1 calc R . .
F1 F 0.70259(12) 0.28631(12) 0.21951(8) 0.0364(3) Uani 1 1 d . . .
F2 F 0.63666(16) 0.55927(14) 0.18947(9) 0.0489(3) Uani 1 1 d . . .
F3 F 0.38875(15) 0.59479(12) 0.20122(9) 0.0475(3) Uani 1 1 d . . .
O1 O 0.21626(13) 0.39609(12) 0.26341(8) 0.0259(2) Uani 1 1 d . . .

loop_
_atom_site_aniso_label
_atom_site_aniso_U_11
_atom_site_aniso_U_22
_atom_site_aniso_U_33
_atom_site_aniso_U_23
_atom_site_aniso_U_13
_atom_site_aniso_U_12
Ti1 0.01974(14) 0.01971(13) 0.01871(14) -0.00019(9) 0.00008(10) -0.00569(9)
Si1 0.0246(2) 0.0279(2) 0.0393(3) -0.0099(2) -0.0004(2) -0.00249(18)
C1 0.0257(8) 0.0310(8) 0.0252(8) -0.0005(6) 0.0005(6) -0.0115(6)
C2 0.0380(10) 0.0336(9) 0.0333(10) -0.0006(7) 0.0013(8) -0.0194(8)
C1A 0.0341(10) 0.0458(10) 0.0230(8) 0.0106(7) -0.0014(7) -0.0151(8)
C2A 0.0401(10) 0.0297(8) 0.0266(9) 0.0082(7) -0.0072(7) -0.0114(7)
C3A 0.0292(9) 0.0360(9) 0.0261(9) 0.0067(7) -0.0072(7) -0.0051(7)
C4A 0.0385(10) 0.0398(10) 0.0216(8) 0.0031(7) -0.0060(7) -0.0153(8)
C5A 0.0367(10) 0.0419(10) 0.0186(8) 0.0005(7) -0.0009(7) -0.0091(8)
C6A 0.0493(14) 0.0781(17) 0.0383(12) 0.0058(11) 0.0070(10) -0.0349(12)
C7A 0.0715(17) 0.0312(10) 0.0517(14) 0.0150(9) -0.0131(12) -0.0164(10)
C8A 0.0298(10) 0.0529(13) 0.0501(13) 0.0067(10) -0.0064(9) -0.0011(9)
C9A 0.0603(15) 0.0635(14) 0.0324(11) -0.0021(10) -0.0121(10) -0.0358(12)
C10A 0.0561(15) 0.0672(15) 0.0269(10) -0.0119(10) 0.0009(10) -0.0004(12)
C1B 0.0261(8) 0.0309(8) 0.0229(8) -0.0044(6) -0.0036(6) -0.0076(6)
C2B 0.0312(9) 0.0260(8) 0.0249(8) -0.0041(6) -0.0008(7) -0.0114(6)
C3B 0.0297(9) 0.0274(8) 0.0261(8) -0.0062(6) -0.0008(7) -0.0055(6)
C4B 0.0293(9) 0.0371(9) 0.0200(8) -0.0063(6) 0.0041(6) -0.0132(7)
C5B 0.0361(9) 0.0285(8) 0.0178(7) 0.0005(6) -0.0025(7) -0.0104(7)
C6B 0.0277(10) 0.0493(12) 0.0473(12) -0.0120(9) -0.0093(9) -0.0063(8)
C7B 0.0515(13) 0.0365(10) 0.0450(12) -0.0029(9) -0.0005(10) -0.0254(9)
C8B 0.0429(12) 0.0352(10) 0.0470(12) -0.0121(9) -0.0018(9) 0.0034(8)
C9B 0.0422(12) 0.0716(15) 0.0362(11) -0.0159(10) 0.0165(9) -0.0269(11)
C10B 0.0611(14) 0.0375(10) 0.0299(10) 0.0107(8) -0.0076(9) -0.0154(9)
C1C 0.0457(13) 0.0349(10) 0.0595(15) -0.0010(10) -0.0105(11) 0.0062(9)
C2C 0.0264(10) 0.0583(13) 0.0509(13) -0.0201(10) 0.0063(9) -0.0092(9)
C3C 0.0466(13) 0.0392(11) 0.0609(15) -0.0212(10) 0.0027(11) -0.0131(9)
F1 0.0244(5) 0.0436(6) 0.0419(6) -0.0001(5) 0.0004(5) -0.0115(4)
F2 0.0579(8) 0.0482(7) 0.0536(8) 0.0054(6) -0.0023(6) -0.0377(6)
F3 0.0494(8) 0.0262(5) 0.0654(9) 0.0028(5) 0.0017(6) -0.0102(5)
O1 0.0238(6) 0.0253(6) 0.0273(6) -0.0041(5) 0.0009(5) -0.0043(4)

loop_
_atom_type_symbol
_atom_type_description
_atom_type_scat_dispersion_real
_atom_type_scat_dispersion_imag
_atom_type_scat_source
C C 0.0033 0.0016 'International Tables Vol C Tables 4.2.6.8 and 6.1.1.4'
H H 0.0000 0.0000 'International Tables Vol C Tables 4.2.6.8 and 6.1.1.4'
O O 0.0106 0.0060 'International Tables Vol C Tables 4.2.6.8 and 6.1.1.4'
F F 0.0171 0.0103 'International Tables Vol C Tables 4.2.6.8 and 6.1.1.4'
Si Si 0.0817 0.0704 'International Tables Vol C Tables 4.2.6.8 and 6.1.1.4'
Ti Ti 0.2776 0.4457 'International Tables Vol C Tables 4.2.6.8 and 6.1.1.4'

loop_
_geom_angle_atom_site_label_1
_geom_angle_atom_site_label_2
_geom_angle_atom_site_label_3
_geom_angle
_geom_angle_site_symmetry_1
_geom_angle_site_symmetry_3
_geom_angle_publ_flag
O1 Ti1 C1 92.14(6) . . ?
O1 Ti1 C1A 93.98(6) . . ?
C1 Ti1 C1A 130.16(7) . . ?
O1 Ti1 C2B 110.11(6) . . ?
C1 Ti1 C2B 130.32(6) . . ?
C1A Ti1 C2B 93.13(7) . . ?
O1 Ti1 C1B 81.45(6) . . ?
C1 Ti1 C1B 116.18(6) . . ?
C1A Ti1 C1B 113.65(7) . . ?
C2B Ti1 C1B 33.96(6) . . ?
O1 Ti1 C5B 86.52(6) . . ?
C1 Ti1 C5B 83.17(6) . . ?
C1A Ti1 C5B 146.55(6) . . ?
C2B Ti1 C5B 55.91(6) . . ?
C1B Ti1 C5B 33.33(6) . . ?
O1 Ti1 C5A 79.79(6) . . ?
C1 Ti1 C5A 100.17(7) . . ?
C1A Ti1 C5A 33.57(7) . . ?
C2B Ti1 C5A 126.57(6) . . ?
C1B Ti1 C5A 139.45(6) . . ?
C5B Ti1 C5A 165.99(6) . . ?
O1 Ti1 C4B 118.78(6) . . ?
C1 Ti1 C4B 74.66(6) . . ?
C1A Ti1 C4B 139.86(7) . . ?
C2B Ti1 C4B 55.67(6) . . ?
C1B Ti1 C4B 55.43(6) . . ?
C5B Ti1 C4B 33.49(6) . . ?
C5A Ti1 C4B 160.49(6) . . ?
O1 Ti1 C4A 101.28(6) . . ?
C1 Ti1 C4A 74.72(6) . . ?
C1A Ti1 C4A 55.56(7) . . ?
C2B Ti1 C4A 137.22(6) . . ?
C1B Ti1 C4A 168.82(6) . . ?
C5B Ti1 C4A 156.72(6) . . ?
C5A Ti1 C4A 32.94(6) . . ?
C4B Ti1 C4A 129.70(7) . . ?
O1 Ti1 C3B 136.71(6) . . ?
C1 Ti1 C3B 101.64(6) . . ?
C1A Ti1 C3B 106.93(7) . . ?
C2B Ti1 C3B 33.58(6) . . ?
C1B Ti1 C3B 55.57(6) . . ?
C5B Ti1 C3B 55.36(6) . . ?
C5A Ti1 C3B 135.77(6) . . ?
C4B Ti1 C3B 33.14(6) . . ?
C4A Ti1 C3B 121.88(6) . . ?
O1 Ti1 C3A 133.30(6) . . ?
C1 Ti1 C3A 85.51(7) . . ?
C1A Ti1 C3A 55.66(7) . . ?
C2B Ti1 C3A 106.47(6) . . ?
C1B Ti1 C3A 140.28(6) . . ?
C5B Ti1 C3A 138.97(6) . . ?
C5A Ti1 C3A 55.03(6) . . ?
C4B Ti1 C3A 105.51(6) . . ?
C4A Ti1 C3A 33.41(6) . . ?
C3B Ti1 C3A 88.97(6) . . ?
O1 Ti1 C2A 127.62(6) . . ?
C1 Ti1 C2A 118.25(7) . . ?
C1A Ti1 C2A 33.67(7) . . ?
C2B Ti1 C2A 82.78(6) . . ?
C1B Ti1 C2A 114.96(6) . . ?
C5B Ti1 C2A 135.13(6) . . ?
C5A Ti1 C2A 54.93(6) . . ?
C4B Ti1 C2A 110.35(6) . . ?
C4A Ti1 C2A 54.81(6) . . ?
C3B Ti1 C2A 80.84(6) . . ?
C3A Ti1 C2A 32.81(6) . . ?
O1 Si1 C2C 108.58(9) . . ?
O1 Si1 C1C 113.97(9) . . ?
C2C Si1 C1C 107.56(12) . . ?
O1 Si1 C3C 112.84(9) . . ?
C2C Si1 C3C 109.09(10) . . ?
C1C Si1 C3C 104.57(12) . . ?
C2 C1 F1 109.94(15) . . ?
C2 C1 Ti1 132.10(14) . . ?
F1 C1 Ti1 117.96(11) . . ?
C1 C2 F3 125.90(17) . . ?
C1 C2 F2 126.47(18) . . ?
F3 C2 F2 107.62(15) . . ?
C5A C1A C2A 107.59(17) . . ?
C5A C1A C6A 124.88(19) . . ?
C2A C1A C6A 126.7(2) . . ?
C5A C1A Ti1 74.97(11) . . ?
C2A C1A Ti1 76.26(10) . . ?
C6A C1A Ti1 122.92(14) . . ?
C3A C2A C1A 108.04(17) . . ?
C3A C2A C7A 125.70(19) . . ?
C1A C2A C7A 124.12(19) . . ?
C3A C2A Ti1 73.53(10) . . ?
C1A C2A Ti1 70.08(10) . . ?
C7A C2A Ti1 135.13(14) . . ?
C2A C3A C4A 107.57(17) . . ?
C2A C3A C8A 125.74(19) . . ?
C4A C3A C8A 125.66(19) . . ?
C2A C3A Ti1 73.66(10) . . ?
C4A C3A Ti1 72.83(10) . . ?
C8A C3A Ti1 128.19(14) . . ?
C5A C4A C3A 107.88(17) . . ?
C5A C4A C9A 125.30(19) . . ?
C3A C4A C9A 125.9(2) . . ?
C5A C4A Ti1 72.69(10) . . ?
C3A C4A Ti1 73.75(10) . . ?
C9A C4A Ti1 128.07(14) . . ?
C4A C5A C1A 108.70(17) . . ?
C4A C5A C10A 126.5(2) . . ?
C1A C5A C10A 124.3(2) . . ?
C4A C5A Ti1 74.38(10) . . ?
C1A C5A Ti1 71.46(10) . . ?
C10A C5A Ti1 126.48(14) . . ?
C1A C6A H6A1 109.5 . . ?
C1A C6A H6A2 109.5 . . ?
H6A1 C6A H6A2 109.5 . . ?
C1A C6A H6A3 109.5 . . ?
H6A1 C6A H6A3 109.5 . . ?
H6A2 C6A H6A3 109.5 . . ?
C2A C7A H7A1 109.5 . . ?
C2A C7A H7A2 109.5 . . ?
H7A1 C7A H7A2 109.5 . . ?
C2A C7A H7A3 109.5 . . ?
H7A1 C7A H7A3 109.5 . . ?
H7A2 C7A H7A3 109.5 . . ?
C3A C8A H8A1 109.5 . . ?
C3A C8A H8A2 109.5 . . ?
H8A1 C8A H8A2 109.5 . . ?
C3A C8A H8A3 109.5 . . ?
H8A1 C8A H8A3 109.5 . . ?
H8A2 C8A H8A3 109.5 . . ?
C4A C9A H9A1 109.5 . . ?
C4A C9A H9A2 109.5 . . ?
H9A1 C9A H9A2 109.5 . . ?
C4A C9A H9A3 109.5 . . ?
H9A1 C9A H9A3 109.5 . . ?
H9A2 C9A H9A3 109.5 . . ?
C5A C10A H10A 109.5 . . ?
C5A C10A H10B 109.5 . . ?
H10A C10A H10B 109.5 . . ?
C5A C10A H10C 109.5 . . ?
H10A C10A H10C 109.5 . . ?
H10B C10A H10C 109.5 . . ?
C5B C1B C2B 108.37(15) . . ?
C5B C1B C6B 127.26(17) . . ?
C2B C1B C6B 124.10(17) . . ?
C5B C1B Ti1 73.83(10) . . ?
C2B C1B Ti1 73.01(10) . . ?
C6B C1B Ti1 123.78(12) . . ?
C3B C2B C1B 107.47(15) . . ?
C3B C2B C7B 127.85(16) . . ?
C1B C2B C7B 122.47(17) . . ?
C3B C2B Ti1 75.08(9) . . ?
C1B C2B Ti1 73.02(9) . . ?
C7B C2B Ti1 130.72(13) . . ?
C4B C3B C2B 107.77(15) . . ?
C4B C3B C8B 122.93(17) . . ?
C2B C3B C8B 127.78(17) . . ?
C4B C3B Ti1 72.79(9) . . ?
C2B C3B Ti1 71.33(9) . . ?
C8B C3B Ti1 132.48(13) . . ?
C3B C4B C5B 108.23(15) . . ?
C3B C4B C9B 124.60(18) . . ?
C5B C4B C9B 125.90(18) . . ?
C3B C4B Ti1 74.07(10) . . ?
C5B C4B Ti1 72.51(9) . . ?
C9B C4B Ti1 129.44(13) . . ?
C1B C5B C4B 108.11(15) . . ?
C1B C5B C10B 126.61(18) . . ?
C4B C5B C10B 124.88(17) . . ?
C1B C5B Ti1 72.84(10) . . ?
C4B C5B Ti1 74.00(9) . . ?
C10B C5B Ti1 124.65(12) . . ?
C1B C6B H6B1 109.5 . . ?
C1B C6B H6B2 109.5 . . ?
H6B1 C6B H6B2 109.5 . . ?
C1B C6B H6B3 109.5 . . ?
H6B1 C6B H6B3 109.5 . . ?
H6B2 C6B H6B3 109.5 . . ?
C2B C7B H7B1 109.5 . . ?
C2B C7B H7B2 109.5 . . ?
H7B1 C7B H7B2 109.5 . . ?
C2B C7B H7B3 109.5 . . ?
H7B1 C7B H7B3 109.5 . . ?
H7B2 C7B H7B3 109.5 . . ?
C3B C8B H8B1 109.5 . . ?
C3B C8B H8B2 109.5 . . ?
H8B1 C8B H8B2 109.5 . . ?
C3B C8B H8B3 109.5 . . ?
H8B1 C8B H8B3 109.5 . . ?
H8B2 C8B H8B3 109.5 . . ?
C4B C9B H9B1 109.5 . . ?
C4B C9B H9B2 109.5 . . ?
H9B1 C9B H9B2 109.5 . . ?
C4B C9B H9B3 109.5 . . ?
H9B1 C9B H9B3 109.5 . . ?
H9B2 C9B H9B3 109.5 . . ?
C5B C10B H10D 109.5 . . ?
C5B C10B H10E 109.5 . . ?
H10D C10B H10E 109.5 . . ?
C5B C10B H10F 109.5 . . ?
H10D C10B H10F 109.5 . . ?
H10E C10B H10F 109.5 . . ?
Si1 C1C H1C1 109.5 . . ?
Si1 C1C H1C2 109.5 . . ?
H1C1 C1C H1C2 109.5 . . ?
Si1 C1C H1C3 109.5 . . ?
H1C1 C1C H1C3 109.5 . . ?
H1C2 C1C H1C3 109.5 . . ?
Si1 C2C H2C1 109.5 . . ?
Si1 C2C H2C2 109.5 . . ?
H2C1 C2C H2C2 109.5 . . ?
Si1 C2C H2C3 109.5 . . ?
H2C1 C2C H2C3 109.5 . . ?
H2C2 C2C H2C3 109.5 . . ?
Si1 C3C H3C1 109.5 . . ?
Si1 C3C H3C2 109.5 . . ?
H3C1 C3C H3C2 109.5 . . ?
Si1 C3C H3C3 109.5 . . ?
H3C1 C3C H3C3 109.5 . . ?
H3C2 C3C H3C3 109.5 . . ?
Si1 O1 Ti1 177.64(8) . . ?

loop_
_geom_bond_atom_site_label_1
_geom_bond_atom_site_label_2
_geom_bond_distance
_geom_bond_site_symmetry_2
_geom_bond_publ_flag
Ti1 O1 1.8639(12) . ?
Ti1 C1 2.1842(17) . ?
Ti1 C1A 2.4137(18) . ?
Ti1 C2B 2.4406(17) . ?
Ti1 C1B 2.4408(18) . ?
Ti1 C5B 2.4535(18) . ?
Ti1 C5A 2.4587(19) . ?
Ti1 C4B 2.4728(17) . ?
Ti1 C4A 2.4802(19) . ?
Ti1 C3B 2.4893(17) . ?
Ti1 C3A 2.4922(18) . ?
Ti1 C2A 2.4939(18) . ?
Si1 O1 1.6366(12) . ?
Si1 C2C 1.869(2) . ?
Si1 C1C 1.876(2) . ?
Si1 C3C 1.881(2) . ?
C1 C2 1.317(2) . ?
C1 F1 1.397(2) . ?
C2 F3 1.332(2) . ?
C2 F2 1.344(2) . ?
C1A C5A 1.408(3) . ?
C1A C2A 1.423(3) . ?
C1A C6A 1.512(3) . ?
C2A C3A 1.408(3) . ?
C2A C7A 1.508(3) . ?
C3A C4A 1.429(3) . ?
C3A C8A 1.506(3) . ?
C4A C5A 1.400(3) . ?
C4A C9A 1.501(3) . ?
C5A C10A 1.490(3) . ?
C6A H6A1 0.9800 . ?
C6A H6A2 0.9800 . ?
C6A H6A3 0.9800 . ?
C7A H7A1 0.9800 . ?
C7A H7A2 0.9800 . ?
C7A H7A3 0.9800 . ?
C8A H8A1 0.9800 . ?
C8A H8A2 0.9800 . ?
C8A H8A3 0.9800 . ?
C9A H9A1 0.9800 . ?
C9A H9A2 0.9800 . ?
C9A H9A3 0.9800 . ?
C10A H10A 0.9800 . ?
C10A H10B 0.9800 . ?
C10A H10C 0.9800 . ?
C1B C5B 1.404(2) . ?
C1B C2B 1.426(2) . ?
C1B C6B 1.496(3) . ?
C2B C3B 1.425(2) . ?
C2B C7B 1.504(2) . ?
C3B C4B 1.415(3) . ?
C3B C8B 1.499(2) . ?
C4B C5B 1.419(3) . ?
C4B C9B 1.503(3) . ?
C5B C10B 1.503(3) . ?
C6B H6B1 0.9800 . ?
C6B H6B2 0.9800 . ?
C6B H6B3 0.9800 . ?
C7B H7B1 0.9800 . ?
C7B H7B2 0.9800 . ?
C7B H7B3 0.9800 . ?
C8B H8B1 0.9800 . ?
C8B H8B2 0.9800 . ?
C8B H8B3 0.9800 . ?
C9B H9B1 0.9800 . ?
C9B H9B2 0.9800 . ?
C9B H9B3 0.9800 . ?
C10B H10D 0.9800 . ?
C10B H10E 0.9800 . ?
C10B H10F 0.9800 . ?
C1C H1C1 0.9800 . ?
C1C H1C2 0.9800 . ?
C1C H1C3 0.9800 . ?
C2C H2C1 0.9800 . ?
C2C H2C2 0.9800 . ?
C2C H2C3 0.9800 . ?
C3C H3C1 0.9800 . ?
C3C H3C2 0.9800 . ?
C3C H3C3 0.9800 . ?
